data_2201576
loop_
_publ_author_name
'Hiroyuki Ishida'
'Takeo Fukunaga'
'Setsuo Kashino'

_publ_section_title
;
 The 1:1 complex of 4-chloro-3-nitrobenzoic acid and pyridazine
;
_journal_issue 10
_journal_name_full 'Acta Crystallographica Section E'
_journal_page_first o1081
_journal_page_last o1082
_journal_paper_doi 10.1107/S1600536802015933
_journal_volume 58
_journal_year 2002
_chemical_formula_moiety 'C7 H4 Cl N O4 , C4 H4 N2'
_chemical_formula_sum 'C11 H8 Cl N3 O4'
_chemical_formula_weight 281.65
_space_group_IT_number 14
_symmetry_cell_setting monoclinic
_symmetry_space_group_name_Hall '-P 2yn'
_symmetry_space_group_name_H-M 'P 1 21/n 1'
_cell_angle_alpha 90
_cell_angle_beta 96.677(10)
_cell_angle_gamma 90
_cell_formula_units_Z 4
_cell_length_a 3.7659(4)
_cell_length_b 27.486(6)
_cell_length_c 11.7723(15)
_cell_measurement_reflns_used 25
_cell_measurement_temperature 298
_cell_measurement_theta_max 12.4
_cell_measurement_theta_min 11.4
_cell_volume 1210.3(3)
_computing_cell_refinement 'MSC/AFC Diffractometer Control Software'
_computing_data_collection
;MSC/AFC Diffractometer Control Software
(Molecular Structure Corporation, 1990)
;
_computing_data_reduction 'teXsan for Windows (Molecular Structure Corporation, 1997-1999)'
_computing_publication_material 'teXsan for Windows'
_computing_structure_refinement 'teXsan for Windows'
_computing_structure_solution 'SIR92 (Altomare, et. al. 1993)'
_diffrn_ambient_temperature 298
_diffrn_measured_fraction_theta_full 1.000
_diffrn_measured_fraction_theta_max 1.000
_diffrn_measurement_device 'Rigaku AFC-5R'
_diffrn_measurement_method \w-2\q
_diffrn_radiation_monochromator graphite
_diffrn_radiation_source 'Rigaku rotating anode'
_diffrn_radiation_type 'Mo K\a'
_diffrn_radiation_wavelength 0.71073
_diffrn_reflns_av_R_equivalents 0.022
_diffrn_reflns_av_sigmaI/netI 0.071
_diffrn_reflns_limit_h_max 4
_diffrn_reflns_limit_h_min -1
_diffrn_reflns_limit_k_max 35
_diffrn_reflns_limit_k_min 0
_diffrn_reflns_limit_l_max 15
_diffrn_reflns_limit_l_min -15
_diffrn_reflns_number 4090
_diffrn_reflns_reduction_process 'Lp corrections applied'
_diffrn_reflns_theta_full 27.50
_diffrn_reflns_theta_max 27.50
_diffrn_reflns_theta_min 1.74
_diffrn_standards_decay_% 1.14
_diffrn_standards_interval_count 97
_diffrn_standards_number 3
_exptl_absorpt_coefficient_mu 0.329
_exptl_absorpt_correction_T_max 0.921
_exptl_absorpt_correction_T_min 0.873
_exptl_absorpt_correction_type '\y scan'
_exptl_absorpt_process_details '(North et al., 1968)'
_exptl_crystal_colour 'pale brown'
_exptl_crystal_density_diffrn 1.546
_exptl_crystal_density_meas ?
_exptl_crystal_description prismatic
_exptl_crystal_F_000 576.0
_exptl_crystal_size_max 0.35
_exptl_crystal_size_mid 0.30
_exptl_crystal_size_min 0.25
_refine_diff_density_max 0.41
_refine_diff_density_min -0.42
_refine_ls_extinction_coef 9.3(16)\\times10^-7^
_refine_ls_extinction_expression 'equ(3) Acta Cryst.(1968) A24, p213.'
_refine_ls_extinction_method 'Zachariasen (1967)'
_refine_ls_goodness_of_fit_all 1.19
_refine_ls_goodness_of_fit_ref 1.19
_refine_ls_hydrogen_treatment refall
_refine_ls_matrix_type full
_refine_ls_number_constraints 0
_refine_ls_number_parameters 205
_refine_ls_number_reflns 2767
_refine_ls_number_restraints 0
_refine_ls_R_factor_all 0.063
_refine_ls_R_factor_gt 0.046
_refine_ls_shift/su_max 0.01
_refine_ls_shift/su_mean 0.0003
_refine_ls_structure_factor_coef Fsqd
_refine_ls_weighting_details 'w = 1/[\s^2^(F~o~) + 0.00013|F~o~|^2^]'
_refine_ls_weighting_scheme sigma
_refine_ls_wR_factor_gt 0.073
_refine_ls_wR_factor_ref 0.087
_reflns_number_gt 1582
_reflns_number_total 2767
_reflns_threshold_expression I>2\s(I)
_cod_data_source_file ob6171.cif
_cod_data_source_block I
_cod_depositor_comments
;
The following automatic conversions were performed:

'_exptl_crystal_density_meas' value 'not measured' was changed to '?'
- the value is perceived as not measured.

Automatic conversion script
Id: cif_fix_values 3008 2015-01-20 13:52:24Z robertas 
;
_cod_original_sg_symbol_H-M 'P 21/n'
_cod_original_formula_sum 'C11 H8 Cl N3 O4 '
_cod_database_code 2201576
_cod_database_fobs_code 2201576

loop_
_symmetry_equiv_pos_as_xyz
'  +x,  +y,  +z'
1/2-x,1/2+y,1/2-z
'  -x,  -y,  -z'
1/2+x,1/2-y,1/2+z

loop_
_atom_site_label
_atom_site_fract_x
_atom_site_fract_y
_atom_site_fract_z
_atom_site_U_iso_or_equiv
_atom_site_adp_type
_atom_site_calc_flag
_atom_site_calc_attached_atom
_atom_site_refinement_flags
_atom_site_occupancy
Cl -0.25098(17) 0.29459(2) 0.46430(5) 0.05835(19) Uani d ? . 1.000
O1 0.4005(5) 0.50518(6) 0.67740(14) 0.0646(6) Uani d ? . 1.000
O2 0.5046(5) 0.46031(6) 0.83497(14) 0.0698(6) Uani d ? . 1.000
O3 -0.0819(6) 0.29424(6) 0.81027(17) 0.0832(7) Uani d ? . 1.000
O4 0.1625(6) 0.25680(6) 0.67908(17) 0.0827(7) Uani d ? . 1.000
N1 0.0455(5) 0.29297(7) 0.71987(18) 0.0540(6) Uani d ? . 1.000
N2 0.7041(5) 0.57500(7) 0.80698(16) 0.0523(6) Uani d ? . 1.000
N3 0.6793(5) 0.61845(7) 0.75648(15) 0.0519(6) Uani d ? . 1.000
C1 0.2263(5) 0.42307(7) 0.66602(17) 0.0385(6) Uani d ? . 1.000
C2 0.2018(6) 0.37880(8) 0.71908(19) 0.0416(7) Uani d ? . 1.000
C3 0.0610(6) 0.33935(7) 0.65770(17) 0.0393(6) Uani d ? . 1.000
C4 -0.0656(6) 0.34315(7) 0.54292(17) 0.0403(6) Uani d ? . 1.000
C5 -0.0482(6) 0.38788(8) 0.49044(19) 0.0465(7) Uani d ? . 1.000
C6 0.1004(6) 0.42720(8) 0.55086(19) 0.0459(7) Uani d ? . 1.000
C7 0.3917(6) 0.46473(8) 0.7353(2) 0.0463(7) Uani d ? . 1.000
C8 0.8260(7) 0.65586(9) 0.8137(2) 0.0551(8) Uani d ? . 1.000
C9 0.9976(7) 0.65282(10) 0.9240(2) 0.0585(9) Uani d ? . 1.000
C10 1.0198(7) 0.60872(11) 0.9734(2) 0.0613(9) Uani d ? . 1.000
C11 0.8669(7) 0.57023(10) 0.9108(2) 0.0604(9) Uani d ? . 1.000
H1 0.276(5) 0.3751(7) 0.7983(17) 0.045(6) Uiso d ? . 1.000
H2 -0.138(6) 0.3908(7) 0.4140(17) 0.056(7) Uiso d ? . 1.000
H3 0.113(5) 0.4575(7) 0.5148(16) 0.044(6) Uiso d ? . 1.000
H4 0.515(8) 0.5267(10) 0.725(2) 0.112(10) Uiso d ? . 1.000
H5 0.795(7) 0.6845(9) 0.7792(19) 0.068(8) Uiso d ? . 1.000
H6 1.093(7) 0.6814(9) 0.956(2) 0.085(8) Uiso d ? . 1.000
H7 1.137(6) 0.6035(8) 1.044(2) 0.071(8) Uiso d ? . 1.000
H8 0.872(6) 0.5381(8) 0.940(2) 0.078(8) Uiso d ? . 1.000

loop_
_atom_site_aniso_label
_atom_site_aniso_U_11
_atom_site_aniso_U_22
_atom_site_aniso_U_33
_atom_site_aniso_U_12
_atom_site_aniso_U_13
_atom_site_aniso_U_23
Cl 0.0641(4) 0.0504(3) 0.0581(4) -0.0069(3) -0.0033(3) -0.0174(3)
O1 0.0938(14) 0.0388(10) 0.0573(11) -0.0144(9) -0.0083(10) -0.0011(8)
O2 0.0994(14) 0.0522(10) 0.0510(11) -0.0139(10) -0.0197(10) -0.0034(8)
O3 0.1208(17) 0.0687(12) 0.0627(12) -0.0028(12) 0.0214(12) 0.0187(11)
O4 0.1148(17) 0.0382(10) 0.0941(15) 0.0121(11) 0.0077(12) 0.0014(10)
N1 0.0635(14) 0.0400(11) 0.0554(13) -0.0024(11) -0.0060(11) 0.0046(11)
N2 0.0626(14) 0.0400(11) 0.0538(13) -0.0041(10) 0.0047(10) -0.0041(10)
N3 0.0597(14) 0.0492(12) 0.0453(11) -0.0021(10) -0.0011(10) -0.0017(10)
C1 0.0385(13) 0.0343(11) 0.0417(12) 0.0025(10) 0.0005(10) -0.0037(9)
C2 0.0434(14) 0.0408(13) 0.0387(13) 0.0030(10) -0.0024(11) -0.0012(10)
C3 0.0414(13) 0.0323(11) 0.0436(13) 0.0019(10) 0.0021(10) 0.0016(9)
C4 0.0403(13) 0.0386(12) 0.0414(12) 0.0004(10) 0.0026(10) -0.0102(10)
C5 0.0548(16) 0.0505(14) 0.0326(12) 0.0010(12) -0.0012(11) -0.0038(11)
C6 0.0562(15) 0.0357(12) 0.0450(14) 0.0025(11) 0.0029(11) 0.0036(11)
C7 0.0463(14) 0.0388(13) 0.0525(15) 0.0011(11) 0.0005(11) -0.0044(11)
C8 0.0630(17) 0.0443(15) 0.0578(16) -0.0030(13) 0.0058(13) 0.0006(13)
C9 0.0573(17) 0.0589(17) 0.0587(17) -0.0106(14) 0.0040(13) -0.0175(14)
C10 0.0536(17) 0.084(2) 0.0432(15) 0.0019(15) -0.0064(13) -0.0023(15)
C11 0.0692(19) 0.0518(16) 0.0589(17) 0.0027(14) 0.0029(14) 0.0111(14)

loop_
_atom_type_symbol
_atom_type_scat_dispersion_real
_atom_type_scat_dispersion_imag
_atom_type_scat_source
C 0.002 0.002
;International Tables for Crystallography
(1992, Vol. C)
;
H 0.000 0.000
;International Tables for Crystallography
(1992, Vol. C)
;
N 0.004 0.003
;International Tables for Crystallography
(1992, Vol. C)
;
O 0.008 0.006
;International Tables for Crystallography
(1992, Vol. C)
;
Cl 0.132 0.159
;International Tables for Crystallography
(1992, Vol. C)
;

loop_
_geom_angle_atom_site_label_1
_geom_angle_atom_site_label_2
_geom_angle_atom_site_label_3
_geom_angle
_geom_angle_publ_flag
C7 O1 H4 106(2) no
O3 N1 O4 124.7(2) ?
O3 N1 C3 116.8(2) ?
O4 N1 C3 118.5(2) ?
N3 N2 C11 120.5(2) ?
N2 N3 C8 118.0(2) ?
C2 C1 C6 118.9(2) ?
C2 C1 C7 118.3(2) ?
C6 C1 C7 122.8(2) ?
C1 C2 C3 120.1(2) ?
C1 C2 H1 120.9(13) no
C3 C2 H1 119.0(13) no
N1 C3 C2 117.1(2) ?
N1 C3 C4 121.4(2) ?
C2 C3 C4 121.5(2) ?
Cl C4 C3 122.54(18) ?
Cl C4 C5 119.08(18) ?
C3 C4 C5 118.4(2) ?
C4 C5 C6 120.4(2) ?
C4 C5 H2 118.7(14) no
C6 C5 H2 120.9(14) no
C1 C6 C5 120.8(2) ?
C1 C6 H3 119.0(13) no
C5 C6 H3 120.1(13) no
O1 C7 O2 124.4(2) ?
O1 C7 C1 113.6(2) ?
O2 C7 C1 122.0(2) ?
N3 C8 C9 123.8(3) ?
N3 C8 H5 115.8(17) no
C9 C8 H5 120.3(17) no
C8 C9 C10 117.3(3) ?
C8 C9 H6 116.6(18) no
C10 C9 H6 126.0(18) no
C9 C10 C11 117.4(3) ?
C9 C10 H7 122.6(17) no
C11 C10 H7 119.9(17) no
N2 C11 C10 123.0(3) ?
N2 C11 H8 114.9(16) no
C10 C11 H8 122.1(16) no

loop_
_geom_bond_atom_site_label_1
_geom_bond_atom_site_label_2
_geom_bond_site_symmetry_1
_geom_bond_site_symmetry_2
_geom_bond_distance
_geom_bond_publ_flag
Cl C4 . . 1.725(2) yes
O1 C7 . . 1.307(3) yes
O1 H4 . . 0.89(3) no
O2 C7 . . 1.206(3) yes
O3 N1 . . 1.218(3) yes
O4 N1 . . 1.209(3) yes
N1 C3 . . 1.474(3) yes
N2 N3 . . 1.333(3) yes
N2 C11 . . 1.309(3) yes
N3 C8 . . 1.315(3) yes
C1 C2 . . 1.376(3) ?
C1 C6 . . 1.388(3) ?
C1 C7 . . 1.499(3) yes
C2 C3 . . 1.375(3) ?
C2 H1 . . 0.95(2) no
C3 C4 . . 1.383(3) ?
C4 C5 . . 1.381(3) ?
C5 C6 . . 1.377(3) ?
C5 H2 . . 0.93(2) no
C6 H3 . . 0.94(2) no
C8 C9 . . 1.385(4) ?
C8 H5 . . 0.89(3) no
C9 C10 . . 1.343(4) ?
C9 H6 . . 0.93(3) no
C10 C11 . . 1.377(4) ?
C10 H7 . . 0.91(3) no
C11 H8 . . 0.95(2) no

loop_
_geom_contact_atom_site_label_1
_geom_contact_atom_site_label_2
_geom_contact_distance
_geom_contact_site_symmetry_2
_geom_contact_publ_flag
Cl O3 3.206(2) 4_454 no
O1 N2 2.629(3) . no
O1 N3 3.382(3) . no
O2 N2 3.266(3) . no
O2 C10 3.310(3) 3_767 no
O2 C11 3.392(3) . no
O3 O4 3.243(3) 1_455 no
O3 N1 3.335(3) 1_455 no
O3 C9 3.431(4) 3_667 no
O4 C8 3.335(3) 2_546 no
O4 C8 3.373(4) 2_646 no
O4 C9 3.412(3) 2_646 no
O4 N1 3.450(3) 1_655 no
N2 C7 3.324(3) . no
N3 C5 3.369(3) 3_666 no

loop_
_geom_hbond_atom_site_label_D
_geom_hbond_atom_site_label_H
_geom_hbond_atom_site_label_A
_geom_hbond_site_symmetry_A
_geom_hbond_distance_DH
_geom_hbond_distance_HA
_geom_hbond_distance_DA
_geom_hbond_angle_DHA
_geom_hbond_publ_flag
O1 H4 N2 . 0.89(3) 1.74(3) 2.629(3) 172(3) yes
C10 H7 O2 3_767 0.91(2) 2.55(2) 3.310(3) 142.4(18) yes

loop_
_geom_torsion_atom_site_label_1
_geom_torsion_atom_site_label_2
_geom_torsion_atom_site_label_3
_geom_torsion_atom_site_label_4
_geom_torsion
_geom_torsion_publ_flag
Cl C4 C3 N1 0.2(3) no
Cl C4 C3 C2 -178.80(19) no
Cl C4 C5 C6 -179.6(2) no
O1 C7 C1 C2 -179.6(2) no
O1 C7 C1 C6 1.0(3) no
O2 C7 C1 C2 0.5(4) no
O2 C7 C1 C6 -178.9(3) no
O3 N1 C3 C2 49.0(3) no
O3 N1 C3 C4 -130.1(3) no
O4 N1 C3 C2 -130.1(3) no
O4 N1 C3 C4 50.8(3) no
N1 C3 C2 C1 179.5(2) no
N1 C3 C4 C5 178.9(2) no
N2 N3 C8 C9 -1.4(4) no
N2 C11 C10 C9 0.0(5) no
N3 N2 C11 C10 0.0(4) no
N3 C8 C9 C10 1.5(5) no
C1 C2 C3 C4 -1.4(4) no
C1 C6 C5 C4 -1.8(4) no
C2 C1 C6 C5 0.3(4) no
C2 C3 C4 C5 -0.1(4) no
C3 C2 C1 C6 1.3(4) no
C3 C2 C1 C7 -178.2(2) no
C3 C4 C5 C6 1.7(4) no
C5 C6 C1 C7 179.7(2) no
C8 N3 N2 C11 0.7(4) no
C8 C9 C10 C11 -0.7(4) no
